data_2005218
loop_
_publ_author_name
'Kovala-Demertzi, D.'
'Varagi, V.'
'Demertzis, M. A.'
'Raptopoulou, C. P.'
'Terzis, A.'

_publ_section_title
;
 2-Acetylpyridinium 4<i>N</i>-Phenylthiosemicarbazone Chloride
 1.25-Hydrate
;
_journal_issue 8
_journal_name_full 'Acta Crystallographica Section C'
_journal_page_first 2027
_journal_page_last 2029
_journal_paper_doi 10.1107/S010827019600176X
_journal_volume 52
_journal_year 1996
_chemical_formula_moiety 'C14 H15 Cl N4 S , 1.25H2 O'
_chemical_formula_sum 'C14 H17.5 Cl N4 O1.25 S'
_chemical_formula_weight 329.33
_space_group_IT_number 88
_symmetry_cell_setting tetragonal
_symmetry_space_group_name_Hall '-I 4ad'
_symmetry_space_group_name_H-M 'I 41/a :2'
_atom_type_scat_source IntTabIV
_cell_angle_alpha 90
_cell_angle_beta 90
_cell_angle_gamma 90
_cell_formula_units_Z 16
_cell_length_a 32.41(1)
_cell_length_b 32.41(1)
_cell_length_c 6.056(3)
_cell_measurement_reflns_used 25
_cell_measurement_temperature 298
_cell_measurement_theta_max 11.5
_cell_measurement_theta_min 5.5
_cell_volume 6361(4)
_diffrn_measurement_device 'Nicolet P2~1~'
_diffrn_measurement_method '\q/2\q scans'
_diffrn_radiation_type MoK\a
_diffrn_radiation_wavelength 0.7107
_diffrn_reflns_av_R_equivalents 0.0941
_diffrn_reflns_limit_h_max 38
_diffrn_reflns_limit_h_min 0
_diffrn_reflns_limit_k_max 38
_diffrn_reflns_limit_k_min 0
_diffrn_reflns_limit_l_max 7
_diffrn_reflns_limit_l_min 0
_diffrn_reflns_number 3217
_diffrn_reflns_theta_max 25
_diffrn_standards_decay_% <3
_diffrn_standards_interval_count 97
_diffrn_standards_number 3
_exptl_absorpt_coefficient_mu 0.378
_exptl_absorpt_correction_type none
_exptl_crystal_colour 'brownish yellow'
_exptl_crystal_density_diffrn 1.376
_exptl_crystal_density_meas 1.35
_exptl_crystal_density_method 'flotation in CHCl~3~/petroleum ether solution'
_exptl_crystal_description prism
_exptl_crystal_size_max 0.50
_exptl_crystal_size_mid 0.20
_exptl_crystal_size_min 0.20
_refine_diff_density_max 0.253
_refine_diff_density_min -0.176
_refine_ls_extinction_method none
_refine_ls_goodness_of_fit_obs 2.35
_refine_ls_hydrogen_treatment
; All H atoms except those on water molecules were located from \DF
synthesis and refined with isotropic displacement parameters
;
_refine_ls_number_parameters 251
_refine_ls_number_reflns 2648
_refine_ls_R_factor_obs 0.0351
_refine_ls_shift/esd_max 0.002
_refine_ls_structure_factor_coef F
_refine_ls_weighting_scheme unit
_refine_ls_wR_factor_obs 0.0350
_reflns_number_observed 2021
_reflns_number_total 2805
_reflns_observed_criterion F~o~>6.0(F~o~)
_cod_data_source_file bm1047.cif
_cod_data_source_block bm1047a
_cod_depositor_comments
;
 Marking attached hydrogen atoms.

 Antanas Vaitkus,
 2017-01-19

 Adding the _atom_site_type_symbol data item.

 Antanas Vaitkus,
 2017-01-19

The following automatic conversions were performed:

'_refine_ls_weighting_scheme' value ' unit' changed to 'unit'
according to /home/saulius/struct/CIF-dictionaries/cif_core.dic
dictionary named 'cif_core.dic' version 2.4.1 from 2010-06-29.

Automatic conversion script
Id: cif_fix_values 1715 2011-07-08 13:25:40Z adriana 
;
_cod_original_cell_volume 6361.80(10)
_cod_original_sg_symbol_H-M 'I 41/a'
_cod_database_code 2005218

loop_
_symmetry_equiv_pos_as_xyz
x,y,z
1/2+x,y,1/2-z
1/4+y,3/4-x,3/4-z
1/4-y,1/4+x,1/4-z
-x,-y,-z
1/2-x,-y,1/2+z
3/4-y,1/4+x,1/4+z
3/4+y,3/4-x,3/4+z
1/2+x,1/2+y,1/2+z
x,1/2+y,-z
3/4+y,1/4-x,1/4-z
3/4-y,3/4+x,3/4-z
1/2-x,1/2-y,1/2-z
-x,1/2-y,z
1/4-y,3/4+x,3/4+z
1/4+y,1/4-x,1/4+z

loop_
_atom_site_label
_atom_site_type_symbol
_atom_site_fract_x
_atom_site_fract_y
_atom_site_fract_z
_atom_site_U_iso_or_equiv
_atom_site_attached_hydrogens
S S .06236(2) .48528(3) -.0113(1) .0497 0
N1 N .00124(8) .38842(8) .8493(4) .046 0
N2 N .00680(7) .43442(7) .4906(4) .0401 0
N3 N .01389(7) .45555(8) .2998(4) .0433 0
N4 N .08215(7) .44000(8) .3420(4) .0467 0
C1 C .0024(1) .3646(1) 1.0291(6) .0564 0
C2 C -.0326(1) .3581(1) 1.1485(6) .0577 0
C3 C -.0680(1) .3766(1) 1.0808(6) .054 0
C4 C -.0684(1) .4015(1) .8958(5) .0473 0
C5 C -.03280(8) .40746(8) .7762(5) .0387 0
C6 C -.02965(8) .43220(8) .5726(6) .0386 0
C7 C .05353(8) .45863(8) .2203(5) .0388 0
C8 C .12576(8) .43978(9) .3073(5) .0435 0
C9 C .1430(1) .42619(9) .1128(6) .0491 0
C10 C .1854(1) .4230(1) .0979(7) .0613 0
C11 C .2102(1) .4335(1) .2724(8) .0725 0
C12 C .1927(1) .4476(1) .4629(8) .0726 0
C13 C .1505(1) .4508(1) .4841(6) .0587 0
C14 C -.0681(1) .4513(1) .4815(7) .0589 0
Cl Cl -0.11653(2) .33708(2) -0.4435(1) .054 0
O(1w) O .0472(1) .2169(1) .7526(8) .1568 2
O(2w) O 0 .25 .125 .2004 2
HN1 H .0237(9) .3912(9) .778(5) .053(9) 0
HN3 H -.0068(9) .4706(8) .221(5) .049(8) 0
HN4 H .073(1) .425(1) .453(6) .08(1) 0
H1 H .0295(9) .3528(9) 1.059(5) .061(9) 0
H2 H -.0326(9) .3441(9) 1.268(6) .054(9) 0
H3 H -.093(1) .373(1) 1.159(6) .07(1) 0
H4 H -.0915(9) .4162(9) .851(5) .051(9) 0
H9 H .1272(8) .4182(8) -.002(5) .041(8) 0
H10 H .196(1) .4166(9) -.030(6) .05(1) 0
H11 H .237(1) .431(1) .254(7) .08(1) 0
H12 H .208(1) .454(1) .578(5) .08(1) 0
H13 H .139(1) .459(1) .617(6) .08(1) 0
H141 H -.081(1) .466(1) .593(8) .12(2) 0
H142 H -.087(2) .429(2) .46(1) .15(2) 0
H143 H -.063(2) .461(2) .34(1) .17(3) 0

loop_
_geom_angle_atom_site_label_1
_geom_angle_atom_site_label_2
_geom_angle_atom_site_label_3
_geom_angle
_geom_angle_publ_flag
N3 N2 C6 120.8(2) yes
N2 N3 C7 119.4(2) yes
C7 N4 C8 127.7(2) yes
N1 C5 C6 118.0(2) yes
C4 C5 C6 125.0(3) yes
N2 C6 C5 114.7(2) yes
N2 C6 C14 126.9(3) yes
C5 C6 C14 118.4(3) yes
S C7 N3 119.4(2) yes
S C7 N4 125.5(2) yes
N3 C7 N4 115.1(2) yes
N4 C8 C9 121.9(3) yes
N4 C8 C13 117.3(3) yes
C1 N1 C5 124.0(3) no
N1 C1 C2 119.6(3) no
C1 C2 C3 118.9(3) no
C2 C3 C4 120.5(3) no
C3 C4 C5 120.1(3) no
N1 C5 C4 116.9(3) no
C9 C8 C13 120.5(3) no
C8 C9 C10 118.9(3) no
C9 C10 C11 121.0(4) no
C10 C11 C12 119.4(4) no
C11 C12 C13 121.1(4) no
C8 C13 C12 119.0(4) no

loop_
_geom_bond_atom_site_label_1
_geom_bond_atom_site_label_2
_geom_bond_distance
_geom_bond_publ_flag
S C7 1.672(3) yes
N2 N3 1.363(4) yes
N2 C6 1.284(3) yes
N3 C7 1.376(3) yes
N4 C7 1.330(3) yes
N4 C8 1.429(3) yes
C5 C6 1.474(4) yes
C6 C14 1.497(4) yes
N1 C1 1.336(4) no
N1 C5 1.339(4) no
C1 C2 1.360(5) no
C2 C3 1.355(5) no
C3 C4 1.381(4) no
C4 C5 1.376(4) no
C8 C9 1.376(4) no
C8 C13 1.385(4) no
C9 C10 1.380(5) no
C10 C11 1.370(6) no
C11 C12 1.364(6) no
C12 C13 1.376(5) no
